data_4318532
loop_
_publ_author_name
'Paul A. Maggard'
'Amy L. Kopf'
'Charlotte L. Stern'
'Kenneth R. Poeppelmeier'
'Kang Min Ok'
'P. Shiv Halasyamani'

_publ_section_title
;
 From Linear Inorganic Chains to Helices: Chirality in the
 M(pyz)(H2O)2MoO2F4 (M = Zn, Cd) Compounds
;
_journal_name_full 'Inorganic Chemistry'
_journal_page_first 4852
_journal_page_last 4858
_journal_paper_doi 10.1021/ic0255712
_journal_volume 41
_journal_year 2002
_chemical_formula_moiety 'C4 H4 N2, Mo O2 F4, 2(H2 O), Cd'
_chemical_formula_sum 'C4 H8 Cd F4 Mo N2 O4'
_chemical_formula_weight 432.45
_chemical_name_systematic
; 
 ? 
;
_space_group_IT_number 154
_symmetry_cell_setting trigonal
_symmetry_space_group_name_Hall 'P 32 2"'
_symmetry_space_group_name_H-M 'P 32 2 1'
_atom_sites_solution_hydrogens geom
_atom_sites_solution_primary direct
_atom_sites_solution_secondary difmap
_audit_creation_method SHELXL-97
_cell_angle_alpha 90.00
_cell_angle_beta 90.00
_cell_angle_gamma 120.00
_cell_formula_units_Z 4
_cell_length_a 7.4328(7)
_cell_length_b 7.4328(7)
_cell_length_c 16.376(2)
_cell_measurement_reflns_used 1265
_cell_measurement_temperature 153(2)
_cell_measurement_theta_max 28
_cell_measurement_theta_min 4
_cell_volume 783.51(14)
_computing_data_collection SMARTNT
_computing_data_reduction SAINTPLUS
_computing_molecular_graphics 'ATOMS Ver 5.0'
_computing_structure_refinement 'SHELXL-97 (Sheldrick, 1997)'
_computing_structure_solution 'SHELXS-97 (Sheldrick, 1990)'
_diffrn_ambient_temperature 153(2)
_diffrn_measured_fraction_theta_full 0.989
_diffrn_measured_fraction_theta_max 0.989
_diffrn_measurement_device_type Bruker_AXS
_diffrn_measurement_method CCD
_diffrn_radiation_monochromator graphite
_diffrn_radiation_source 'fine-focus sealed tube'
_diffrn_radiation_type MoK\a
_diffrn_radiation_wavelength 0.71073
_diffrn_reflns_av_R_equivalents 0.0457
_diffrn_reflns_av_sigmaI/netI 0.0202
_diffrn_reflns_limit_h_max 9
_diffrn_reflns_limit_h_min -9
_diffrn_reflns_limit_k_max 9
_diffrn_reflns_limit_k_min -9
_diffrn_reflns_limit_l_max 21
_diffrn_reflns_limit_l_min -21
_diffrn_reflns_number 7149
_diffrn_reflns_theta_full 28.25
_diffrn_reflns_theta_max 28.25
_diffrn_reflns_theta_min 3.16
_exptl_absorpt_coefficient_mu 3.294
_exptl_absorpt_correction_type empirical
_exptl_absorpt_process_details SADABS
_exptl_crystal_colour 'translucent light brown'
_exptl_crystal_density_diffrn 2.724
_exptl_crystal_density_meas 2.74(1)
_exptl_crystal_density_method 'flotation pycnometry'
_exptl_crystal_description block
_exptl_crystal_F_000 600
_exptl_crystal_size_max 0.109
_exptl_crystal_size_mid 0.131
_exptl_crystal_size_min 0.140
_refine_diff_density_max 0.588
_refine_diff_density_min -0.606
_refine_diff_density_rms 0.124
_refine_ls_abs_structure_details 'Flack H D (1983), Acta Cryst. A39, 876-881'
_refine_ls_abs_structure_Flack -0.01(6)
_refine_ls_extinction_coef 0.0011(6)
_refine_ls_extinction_expression Fc^*^=kFc[1+0.001xFc^2^\l^3^/sin(2\q)]^-1/4^
_refine_ls_extinction_method SHELXL
_refine_ls_goodness_of_fit_ref 0.542
_refine_ls_hydrogen_treatment constr
_refine_ls_matrix_type full
_refine_ls_number_parameters 76
_refine_ls_number_reflns 1265
_refine_ls_number_restraints 0
_refine_ls_restrained_S_all 0.542
_refine_ls_R_factor_all 0.0214
_refine_ls_R_factor_gt 0.0214
_refine_ls_shift/su_max 0.001
_refine_ls_shift/su_mean 0.000
_refine_ls_structure_factor_coef Fsqd
_refine_ls_weighting_details 'calc w=1/[\s^2^(Fo^2^)+(0.0379P)^2^+16.4494P] where P=(Fo^2^+2Fc^2^)/3'
_refine_ls_weighting_scheme calc
_refine_ls_wR_factor_gt 0.0568
_refine_ls_wR_factor_ref 0.0568
_reflns_number_gt 1265
_reflns_number_total 1265
_reflns_threshold_expression >2sigma(I)
_cod_data_source_file ic0255712_s2.cif
_cod_data_source_block CdMoO2F4
_cod_original_cell_volume 783.49(15)
_cod_original_formula_sum 'Cd Mo F4 O4 N2 C4 H8'
_cod_database_code 4318532

loop_
_symmetry_equiv_pos_as_xyz
'x, y, z'
'-y, x-y, z+2/3'
'-x+y, -x, z+1/3'
'y, x, -z'
'x-y, -y, -z+1/3'
'-x, -x+y, -z+2/3'

loop_
_atom_site_label
_atom_site_type_symbol
_atom_site_fract_x
_atom_site_fract_y
_atom_site_fract_z
_atom_site_U_iso_or_equiv
_atom_site_adp_type
_atom_site_occupancy
_atom_site_symmetry_multiplicity
_atom_site_calc_flag
_atom_site_refinement_flags
_atom_site_disorder_assembly
_atom_site_disorder_group
Mo1 Mo 0.46803(7) 0.46803(7) 1.0000 0.01816(14) Uani 1 2 d S . .
Cd1 Cd 1.0000 0.25174(5) 0.8333 0.01362(12) Uani 1 2 d S . .
F1 F 0.5209(6) 0.3504(6) 0.90301(18) 0.0366(8) Uani 1 1 d . . .
F2 F 0.1720(4) 0.3403(5) 0.95378(13) 0.0179(4) Uani 1 1 d . . .
O1 O 0.5293(7) 0.7057(6) 0.9518(3) 0.0436(10) Uani 1 1 d . . .
O2 O 0.6972(5) 0.1175(5) 0.90401(19) 0.0240(7) Uani 1 1 d . . .
N1 N 1.0000 0.5647(6) 0.8333 0.0138(10) Uani 1 2 d S . .
N2 N 1.0000 0.9390(7) 0.8333 0.0156(10) Uani 1 2 d S . .
C1 C 1.0771(8) 0.8843(7) 0.8964(3) 0.0214(9) Uani 1 1 d . . .
H1 H 1.1323 0.9744 0.9421 0.032 Uiso 1 1 calc R . .
C2 C 1.0777(8) 0.6978(7) 0.8958(2) 0.0207(9) Uani 1 1 d . . .
H2 H 1.1349 0.6638 0.9411 0.031 Uiso 1 1 calc R . .
H3 H 0.6203 0.1723 0.8952 0.05 Uiso 1 1 calc R . .
H4 H 0.6059 0.9942 0.9149 0.05 Uiso 1 1 calc R . .

loop_
_atom_site_aniso_label
_atom_site_aniso_U_11
_atom_site_aniso_U_22
_atom_site_aniso_U_33
_atom_site_aniso_U_23
_atom_site_aniso_U_13
_atom_site_aniso_U_12
Mo1 0.01393(19) 0.01393(19) 0.0249(2) 0.00194(11) -0.00194(11) 0.0057(2)
Cd1 0.0174(2) 0.01072(15) 0.01495(18) -0.00075(7) -0.00149(15) 0.00870(11)
F1 0.043(2) 0.053(2) 0.0328(15) 0.0134(15) 0.0160(14) 0.0374(18)
F2 0.0148(11) 0.0214(13) 0.0186(11) -0.0006(11) -0.0031(9) 0.0098(10)
O1 0.038(2) 0.0136(18) 0.067(3) 0.0134(19) 0.000(2) 0.0043(15)
O2 0.0234(16) 0.0181(16) 0.0282(16) 0.0014(13) 0.0066(13) 0.0086(13)
N1 0.019(3) 0.0147(17) 0.0095(19) 0.0002(9) 0.0003(17) 0.0093(14)
N2 0.021(3) 0.0124(16) 0.017(2) -0.0006(10) -0.001(2) 0.0103(13)
C1 0.032(3) 0.019(2) 0.019(2) -0.0065(17) -0.0066(18) 0.017(2)
C2 0.029(3) 0.0149(19) 0.020(2) -0.0016(15) -0.0060(18) 0.0126(19)

loop_
_atom_type_symbol
_atom_type_description
_atom_type_scat_dispersion_real
_atom_type_scat_dispersion_imag
_atom_type_scat_source
C C 0.0033 0.0016 'International Tables Vol C Tables 4.2.6.8 and 6.1.1.4'
H H 0.0000 0.0000 'International Tables Vol C Tables 4.2.6.8 and 6.1.1.4'
N N 0.0061 0.0033 'International Tables Vol C Tables 4.2.6.8 and 6.1.1.4'
O O 0.0106 0.0060 'International Tables Vol C Tables 4.2.6.8 and 6.1.1.4'
F F 0.0171 0.0103 'International Tables Vol C Tables 4.2.6.8 and 6.1.1.4'
Mo Mo -1.6832 0.6857 'International Tables Vol C Tables 4.2.6.8 and 6.1.1.4'
Cd Cd -0.8075 1.2024 'International Tables Vol C Tables 4.2.6.8 and 6.1.1.4'

loop_
_geom_angle_atom_site_label_1
_geom_angle_atom_site_label_2
_geom_angle_atom_site_label_3
_geom_angle
_geom_angle_site_symmetry_1
_geom_angle_site_symmetry_3
_geom_angle_publ_flag
O1 Mo1 O1 102.4(3) 4_557 . ?
O1 Mo1 F1 94.53(19) 4_557 . ?
O1 Mo1 F1 94.36(19) . . ?
O1 Mo1 F1 94.36(19) 4_557 4_557 ?
O1 Mo1 F1 94.53(19) . 4_557 ?
F1 Mo1 F1 165.8(2) . 4_557 ?
O1 Mo1 F2 168.78(17) 4_557 . ?
O1 Mo1 F2 88.78(17) . . ?
F1 Mo1 F2 84.38(12) . . ?
F1 Mo1 F2 84.74(12) 4_557 . ?
O1 Mo1 F2 88.78(17) 4_557 4_557 ?
O1 Mo1 F2 168.78(17) . 4_557 ?
F1 Mo1 F2 84.74(12) . 4_557 ?
F1 Mo1 F2 84.38(12) 4_557 4_557 ?
F2 Mo1 F2 80.00(16) . 4_557 ?
O2 Cd1 O2 173.56(17) 6_766 . ?
O2 Cd1 F2 88.58(11) 6_766 6_656 ?
O2 Cd1 F2 91.37(11) . 6_656 ?
O2 Cd1 F2 91.37(11) 6_766 1_655 ?
O2 Cd1 F2 88.58(11) . 1_655 ?
F2 Cd1 F2 179.04(15) 6_656 1_655 ?
O2 Cd1 N2 93.22(9) 6_766 1_545 ?
O2 Cd1 N2 93.22(9) . 1_545 ?
F2 Cd1 N2 90.48(7) 6_656 1_545 ?
F2 Cd1 N2 90.48(7) 1_655 1_545 ?
O2 Cd1 N1 86.78(9) 6_766 . ?
O2 Cd1 N1 86.78(9) . . ?
F2 Cd1 N1 89.52(7) 6_656 . ?
F2 Cd1 N1 89.52(7) 1_655 . ?
N2 Cd1 N1 180.000(3) 1_545 . ?
Mo1 F2 Cd1 140.71(12) . 1_455 ?
C2 N1 C2 116.8(5) 6_766 . ?
C2 N1 Cd1 121.6(3) 6_766 . ?
C2 N1 Cd1 121.6(3) . . ?
C1 N2 C1 117.7(5) 6_766 . ?
C1 N2 Cd1 121.2(3) 6_766 1_565 ?
C1 N2 Cd1 121.2(3) . 1_565 ?
N2 C1 C2 120.9(4) . . ?
N1 C2 C1 121.8(4) . . ?

loop_
_geom_bond_atom_site_label_1
_geom_bond_atom_site_label_2
_geom_bond_distance
_geom_bond_site_symmetry_2
_geom_bond_publ_flag
Mo1 O1 1.774(4) 4_557 ?
Mo1 O1 1.774(4) . ?
Mo1 F1 1.946(3) . ?
Mo1 F1 1.946(3) 4_557 ?
Mo1 F2 2.056(2) . ?
Mo1 F2 2.056(2) 4_557 ?
Cd1 O2 2.271(3) 6_766 ?
Cd1 O2 2.271(3) . ?
Cd1 F2 2.262(2) 6_656 ?
Cd1 F2 2.262(2) 1_655 ?
Cd1 N2 2.324(5) 1_545 ?
Cd1 N1 2.326(5) . ?
F2 Cd1 2.262(2) 1_455 ?
N1 C2 1.337(5) 6_766 ?
N1 C2 1.337(5) . ?
N2 C1 1.339(5) 6_766 ?
N2 C1 1.339(5) . ?
N2 Cd1 2.324(5) 1_565 ?
C1 C2 1.389(6) . ?
